data_1546809
loop_
_publ_author_name
'Hossain, Sayed Muktar'
'Lakma, Avinash'
'Pradhan, Rabindra Nath'
'Demeshko, Serhiy'
'Singh, Akhilesh Kumar'

_publ_section_title
;
 Valence directed binding mode of [2 \\times 2] iron grids of an
 unsymmetrical picolinic hydrazone based ligand
;
_journal_issue 37
_journal_name_full 'Dalton Transactions'
_journal_page_first 12612
_journal_page_last 12618
_journal_paper_doi 10.1039/C7DT02433A
_journal_volume 46
_journal_year 2017
_chemical_formula_sum 'C60 H40 Fe4 N12 O16'
_chemical_formula_weight 1408.44
_space_group_crystal_system tetragonal
_space_group_IT_number 114
_space_group_name_Hall 'P -4 2n'
_space_group_name_H-M_alt 'P -4 21 c'
_symmetry_space_group_name_Hall 'P -4 2n'
_symmetry_space_group_name_H-M 'P -4 21 c'
_atom_sites_solution_hydrogens geom
_audit_creation_method SHELXL-2014/7
_audit_update_record
;
2017-08-16 deposited with the CCDC.
2017-08-24 downloaded from the CCDC.
;
_cell_angle_alpha 90
_cell_angle_beta 90
_cell_angle_gamma 90
_cell_formula_units_Z 2
_cell_length_a 15.0581(11)
_cell_length_b 15.0581(11)
_cell_length_c 12.1751(9)
_cell_measurement_reflns_used 3424
_cell_measurement_temperature 110(2)
_cell_measurement_theta_max 28.41
_cell_measurement_theta_min 2.15
_cell_volume 2760.7(4)
_computing_structure_refinement 'SHELXL-2014/7 (Sheldrick, 2014)'
_diffrn_ambient_temperature 110(2)
_diffrn_measured_fraction_theta_full 0.999
_diffrn_measured_fraction_theta_max 0.991
_diffrn_measurement_device_type 'Bruker D8 Venture'
_diffrn_radiation_type MoK\a
_diffrn_radiation_wavelength 0.71073
_diffrn_reflns_av_R_equivalents 0.1832
_diffrn_reflns_av_unetI/netI 0.1203
_diffrn_reflns_Laue_measured_fraction_full 0.999
_diffrn_reflns_Laue_measured_fraction_max 0.991
_diffrn_reflns_limit_h_max 20
_diffrn_reflns_limit_h_min -19
_diffrn_reflns_limit_k_max 20
_diffrn_reflns_limit_k_min -20
_diffrn_reflns_limit_l_max 15
_diffrn_reflns_limit_l_min -16
_diffrn_reflns_number 132353
_diffrn_reflns_point_group_measured_fraction_full 1.000
_diffrn_reflns_point_group_measured_fraction_max 0.992
_diffrn_reflns_theta_full 25.242
_diffrn_reflns_theta_max 28.413
_diffrn_reflns_theta_min 2.151
_diffrn_source 'fine-focus sealed tube'
_exptl_absorpt_coefficient_mu 1.118
_exptl_crystal_colour Green
_exptl_crystal_density_diffrn 1.694
_exptl_crystal_description Block
_exptl_crystal_F_000 1432
_exptl_crystal_size_max 0.4
_exptl_crystal_size_mid 0.2
_exptl_crystal_size_min 0.2
_refine_diff_density_max 0.988
_refine_diff_density_min -0.324
_refine_diff_density_rms 0.090
_refine_ls_abs_structure_details
;
 Flack x determined using 708 quotients [(I+)-(I-)]/[(I+)+(I-)]
 (Parsons, Flack and Wagner, Acta Cryst. B69 (2013) 249-259).
;
_refine_ls_abs_structure_Flack -0.012(8)
_refine_ls_extinction_method none
_refine_ls_goodness_of_fit_ref 1.130
_refine_ls_hydrogen_treatment constr
_refine_ls_matrix_type full
_refine_ls_number_parameters 210
_refine_ls_number_reflns 3424
_refine_ls_number_restraints 0
_refine_ls_restrained_S_all 1.130
_refine_ls_R_factor_all 0.1641
_refine_ls_R_factor_gt 0.0642
_refine_ls_shift/su_max 0.000
_refine_ls_shift/su_mean 0.000
_refine_ls_structure_factor_coef Fsqd
_refine_ls_weighting_details 'w=1/[\s^2^(Fo^2^)+(0.0760P)^2^+0.0173P] where P=(Fo^2^+2Fc^2^)/3'
_refine_ls_weighting_scheme calc
_refine_ls_wR_factor_gt 0.1252
_refine_ls_wR_factor_ref 0.1469
_reflns_Friedel_coverage 0.788
_reflns_Friedel_fraction_full 1.000
_reflns_Friedel_fraction_max 0.993
_reflns_number_gt 2021
_reflns_number_total 3424
_reflns_threshold_expression 'I > 2\s(I)'
_cod_data_source_file c7dt02433a2.cif
_cod_data_source_block 1
_cod_original_cell_volume 2760.7(5)
_cod_database_code 1546809
_shelx_shelxl_version_number 2014/7
_shelx_space_group_comment
;
The symmetry employed for this shelxl refinement is uniquely defined
by the following loop, which should always be used as a source of
symmetry information in preference to the above space-group names.
They are only intended as comments.
;

loop_
_space_group_symop_operation_xyz
'x, y, z'
'y, -x, -z'
'-y, x, -z'
'x+1/2, -y+1/2, -z+1/2'
'-x+1/2, y+1/2, -z+1/2'
'-x, -y, z'
'-y+1/2, -x+1/2, z+1/2'
'y+1/2, x+1/2, z+1/2'

loop_
_atom_site_label
_atom_site_type_symbol
_atom_site_fract_x
_atom_site_fract_y
_atom_site_fract_z
_atom_site_U_iso_or_equiv
_atom_site_adp_type
_atom_site_occupancy
_atom_site_site_symmetry_order
_atom_site_calc_flag
_atom_site_refinement_flags_posn
_atom_site_refinement_flags_adp
Fe1 Fe 0.38838(6) 0.36512(6) 0.03710(8) 0.0404(3) Uani 1 1 d . .
N1 N 0.3922(4) 0.3761(4) 0.2094(4) 0.0421(14) Uani 1 1 d . .
N2 N 0.4760(4) 0.3864(4) 0.2540(4) 0.0459(14) Uani 1 1 d . .
N3 N 0.4032(4) 0.3179(4) -0.1227(5) 0.0429(14) Uani 1 1 d . .
O2 O 0.5183(3) 0.3928(3) 0.0703(3) 0.0393(10) Uani 1 1 d . .
O3 O 0.3926(3) 0.2328(3) 0.0591(3) 0.0503(12) Uani 1 1 d . .
O1 O 0.2673(3) 0.3883(3) 0.0524(4) 0.0511(13) Uani 1 1 d . .
C10 C 0.4038(4) 0.3713(5) -0.2073(5) 0.0429(17) Uani 1 1 d . .
C2 C 0.1212(5) 0.3643(5) 0.1074(7) 0.056(2) Uani 1 1 d . .
H2 H 0.1026 0.3807 0.0357 0.068 Uiso 1 1 calc R U
C14 C 0.4095(5) 0.2313(5) -0.1336(6) 0.0527(19) Uani 1 1 d . .
C6 C 0.2391(5) 0.3478(5) 0.2405(6) 0.0512(19) Uani 1 1 d . .
C9 C 0.5358(5) 0.3932(5) 0.1763(5) 0.0404(16) Uani 1 1 d . .
C13 C 0.4175(5) 0.1918(5) -0.2366(6) 0.058(2) Uani 1 1 d . .
H13 H 0.4229 0.1293 -0.2445 0.069 Uiso 1 1 calc R U
C12 C 0.4174(5) 0.2453(5) -0.3233(6) 0.058(2) Uani 1 1 d . .
H12 H 0.4216 0.2204 -0.3948 0.069 Uiso 1 1 calc R U
C5 C 0.1714(6) 0.3238(5) 0.3144(6) 0.058(2) Uani 1 1 d . .
H5 H 0.1876 0.3101 0.3879 0.070 Uiso 1 1 calc R U
C11 C 0.4112(6) 0.3364(6) -0.3118(6) 0.059(2) Uani 1 1 d . .
H11 H 0.4120 0.3741 -0.3744 0.071 Uiso 1 1 calc R U
C15 C 0.4035(5) 0.1811(5) -0.0235(7) 0.0537(19) Uani 1 1 d . .
C8 C 0.3501(6) 0.3532(6) 0.3975(6) 0.061(2) Uani 1 1 d . .
H8A H 0.3404 0.2923 0.4230 0.092 Uiso 1 1 calc R U
H8B H 0.3117 0.3938 0.4388 0.092 Uiso 1 1 calc R U
H8C H 0.4124 0.3697 0.4090 0.092 Uiso 1 1 calc R U
C4 C 0.0849(6) 0.3191(6) 0.2871(8) 0.069(3) Uani 1 1 d . .
H4 H 0.0418 0.3016 0.3399 0.082 Uiso 1 1 calc R U
C3 C 0.0599(6) 0.3399(6) 0.1818(7) 0.066(2) Uani 1 1 d . .
H3 H -0.0009 0.3371 0.1614 0.080 Uiso 1 1 calc R U
C1 C 0.2100(5) 0.3660(5) 0.1323(6) 0.0489(17) Uani 1 1 d . .
C7 C 0.3287(5) 0.3591(5) 0.2796(6) 0.0490(18) Uani 1 1 d . .
O4 O 0.4042(4) 0.1009(4) -0.0200(4) 0.0704(15) Uani 1 1 d . .

loop_
_atom_site_aniso_label
_atom_site_aniso_U_11
_atom_site_aniso_U_22
_atom_site_aniso_U_33
_atom_site_aniso_U_23
_atom_site_aniso_U_13
_atom_site_aniso_U_12
Fe1 0.0475(6) 0.0452(6) 0.0284(5) 0.0011(5) -0.0008(5) -0.0020(4)
N1 0.047(3) 0.049(4) 0.031(3) 0.001(3) 0.000(3) 0.000(3)
N2 0.051(4) 0.057(4) 0.030(3) 0.002(3) -0.003(3) 0.003(3)
N3 0.048(3) 0.039(3) 0.042(3) -0.007(3) -0.006(3) -0.005(3)
O2 0.047(3) 0.047(3) 0.024(2) 0.004(2) -0.0014(18) 0.002(2)
O3 0.065(3) 0.050(3) 0.036(3) -0.001(2) -0.001(2) -0.006(2)
O1 0.049(3) 0.067(3) 0.037(3) 0.009(2) -0.005(2) 0.001(2)
C10 0.050(4) 0.052(5) 0.027(3) 0.000(3) -0.003(3) -0.006(4)
C2 0.045(5) 0.073(5) 0.051(5) 0.002(4) 0.002(4) -0.001(4)
C14 0.056(5) 0.060(5) 0.042(4) -0.005(4) -0.008(4) -0.008(4)
C6 0.056(5) 0.060(5) 0.037(4) 0.005(4) 0.010(4) -0.002(4)
C9 0.057(5) 0.038(4) 0.026(3) 0.002(3) 0.001(3) 0.000(3)
C13 0.082(6) 0.050(5) 0.040(4) -0.010(4) 0.007(4) -0.006(4)
C12 0.079(6) 0.057(5) 0.036(4) -0.014(4) 0.002(4) -0.007(4)
C5 0.067(6) 0.058(5) 0.050(5) 0.004(4) 0.007(4) 0.001(4)
C11 0.072(6) 0.075(7) 0.031(4) -0.005(4) -0.005(4) 0.001(4)
C15 0.058(4) 0.046(5) 0.057(5) -0.001(4) 0.006(4) -0.010(4)
C8 0.064(5) 0.087(6) 0.033(4) 0.015(4) 0.010(4) 0.006(4)
C4 0.056(6) 0.082(7) 0.068(6) -0.002(5) 0.009(5) -0.004(5)
C3 0.049(5) 0.091(7) 0.059(5) -0.005(5) -0.003(4) -0.004(4)
C1 0.047(4) 0.051(4) 0.048(4) 0.009(4) 0.005(4) -0.004(3)
C7 0.058(5) 0.056(5) 0.034(4) 0.002(4) 0.008(3) 0.002(4)
O4 0.102(5) 0.050(3) 0.059(3) -0.006(3) 0.017(3) -0.004(3)

loop_
_atom_type_symbol
_atom_type_description
_atom_type_scat_dispersion_real
_atom_type_scat_dispersion_imag
_atom_type_scat_source
C C 0.0033 0.0016 'International Tables Vol C Tables 4.2.6.8 and 6.1.1.4'
N N 0.0061 0.0033 'International Tables Vol C Tables 4.2.6.8 and 6.1.1.4'
O O 0.0106 0.0060 'International Tables Vol C Tables 4.2.6.8 and 6.1.1.4'
Fe Fe 0.3463 0.8444 'International Tables Vol C Tables 4.2.6.8 and 6.1.1.4'
H H 0.0000 0.0000 'International Tables Vol C Tables 4.2.6.8 and 6.1.1.4'

loop_
_geom_angle_atom_site_label_1
_geom_angle_atom_site_label_2
_geom_angle_atom_site_label_3
_geom_angle
_geom_angle_site_symmetry_3
O1 Fe1 O3 101.7(2) .
O1 Fe1 O2 151.51(18) .
O3 Fe1 O2 98.40(19) .
O1 Fe1 N3 105.2(2) .
O3 Fe1 N3 77.45(19) .
O2 Fe1 N3 98.74(19) .
O1 Fe1 N1 85.0(2) .
O3 Fe1 N1 86.8(2) .
O2 Fe1 N1 76.16(19) .
N3 Fe1 N1 162.6(2) .
O1 Fe1 O2 86.53(19) 2_565
O3 Fe1 O2 150.77(17) 2_565
O2 Fe1 O2 85.7(2) 2_565
N3 Fe1 O2 73.32(19) 2_565
N1 Fe1 O2 122.09(19) 2_565
C7 N1 N2 115.7(5) .
C7 N1 Fe1 128.0(5) .
N2 N1 Fe1 115.1(4) .
C9 N2 N1 110.7(5) .
C14 N3 C10 122.1(6) .
C14 N3 Fe1 116.1(5) .
C10 N3 Fe1 121.8(5) .
C9 O2 Fe1 112.8(4) .
C9 O2 Fe1 115.1(4) 3_655
Fe1 O2 Fe1 130.12(18) 3_655
C15 O3 Fe1 120.0(4) .
C1 O1 Fe1 130.8(4) .
N3 C10 C11 119.5(7) .
N3 C10 C9 112.7(6) 2_565
C11 C10 C9 127.8(7) 2_565
C3 C2 C1 121.7(8) .
N3 C14 C13 121.3(7) .
N3 C14 C15 113.2(6) .
C13 C14 C15 125.4(7) .
C5 C6 C1 114.8(7) .
C5 C6 C7 119.9(7) .
C1 C6 C7 125.1(6) .
N2 C9 O2 124.7(6) .
N2 C9 C10 118.8(6) 3_655
O2 C9 C10 116.5(6) 3_655
C12 C13 C14 117.2(8) .
C13 C12 C11 121.5(7) .
C4 C5 C6 123.9(8) .
C10 C11 C12 118.4(8) .
O4 C15 O3 125.4(7) .
O4 C15 C14 121.4(7) .
O3 C15 C14 113.1(6) .
C5 C4 C3 118.9(9) .
C2 C3 C4 120.2(8) .
O1 C1 C2 118.1(7) .
O1 C1 C6 121.5(6) .
C2 C1 C6 120.3(7) .
N1 C7 C6 119.5(6) .
N1 C7 C8 119.2(7) .
C6 C7 C8 121.3(7) .

loop_
_geom_bond_atom_site_label_1
_geom_bond_atom_site_label_2
_geom_bond_distance
_geom_bond_site_symmetry_2
Fe1 O1 1.865(5) .
Fe1 O3 2.012(5) .
Fe1 O2 2.040(4) .
Fe1 N3 2.083(6) .
Fe1 N1 2.105(5) .
Fe1 O2 2.190(4) 2_565
N1 C7 1.308(9) .
N1 N2 1.383(8) .
N2 C9 1.311(8) .
N3 C14 1.315(9) .
N3 C10 1.307(9) .
O2 C9 1.318(7) .
O2 Fe1 2.190(4) 3_655
O3 C15 1.282(9) .
O1 C1 1.343(8) .
C10 C11 1.382(10) .
C10 C9 1.457(10) 2_565
C2 C3 1.345(11) .
C2 C1 1.371(10) .
C14 C13 1.393(11) .
C14 C15 1.540(11) .
C6 C5 1.408(10) .
C6 C1 1.416(10) .
C6 C7 1.440(10) .
C9 C10 1.457(10) 3_655
C13 C12 1.327(11) .
C12 C11 1.382(12) .
C5 C4 1.346(11) .
C15 O4 1.209(8) .
C8 C7 1.474(10) .
C4 C3 1.373(12) .
